data_4126544
loop_
_publ_author_name
'Hennersdorf, Felix'
'Fr\"otschel, Julia'
'Weigand, Jan J.'

_publ_section_title
;
 Selective Derivatization of a Hexaphosphane from Functionalization of
 White Phosphorus.
;
_journal_name_full 'Journal of the American Chemical Society'
_journal_paper_doi 10.1021/jacs.7b07704
_journal_year 2017
_chemical_formula_moiety 'C70 H92 As Cl Ga2 N4 P6, 3(C H2 Cl2)'
_chemical_formula_sum 'C73 H98 As Cl7 Ga2 N4 P6'
_chemical_formula_weight 1679.88
_space_group_crystal_system monoclinic
_space_group_IT_number 14
_space_group_name_Hall '-P 2ybc'
_space_group_name_H-M_alt 'P 1 21/c 1'
_symmetry_space_group_name_Hall '-P 2ybc'
_symmetry_space_group_name_H-M 'P 1 21/c 1'
_atom_sites_solution_hydrogens geom
_audit_creation_date 2017-06-10
_audit_creation_method
;
Olex2 1.2
(compiled 2015.09.30 svn.r3233 for OlexSys, GUI svn.r5103)
;
_cell_angle_alpha 90
_cell_angle_beta 93.2849(7)
_cell_angle_gamma 90
_cell_formula_units_Z 4
_cell_length_a 13.42003(12)
_cell_length_b 19.14839(14)
_cell_length_c 31.4694(2)
_cell_measurement_reflns_used 41906
_cell_measurement_temperature 100.01(10)
_cell_measurement_theta_max 76.4980
_cell_measurement_theta_min 2.3090
_cell_volume 8073.47(11)
_computing_cell_refinement 'CrysAlisPro 1.171.38.43 (Rigaku OD, 2015)'
_computing_data_collection 'CrysAlisPro 1.171.38.43 (Rigaku OD, 2015)'
_computing_data_reduction 'CrysAlisPro 1.171.38.43 (Rigaku OD, 2015)'
_computing_molecular_graphics 'Olex2 (Dolomanov et al., 2009)'
_computing_publication_material 'Olex2 (Dolomanov et al., 2009)'
_computing_structure_refinement 'ShelXL (Sheldrick, 2015)'
_computing_structure_solution 'ShelXT (Sheldrick, 2015)'
_diffrn_ambient_environment N~2~
_diffrn_ambient_temperature 100.01(10)
_diffrn_detector 'CCD plate'
_diffrn_detector_area_resol_mean 5.2850
_diffrn_detector_type AtlasS2
_diffrn_measured_fraction_theta_full 1.000
_diffrn_measured_fraction_theta_max 0.989
_diffrn_measurement_details
;
List of Runs (angles in degrees, time in seconds):

  # Type    Start    End  Width  t~exp~   \w     \q     \k     \f   Frames
--------------------------------------------------------------------------
  1  \w    -63.00  32.00   0.50    2.00    --  -38.50  49.00  -8.00  190
  2  \w   -111.00 -16.00   0.50    2.00    --  -38.50 -38.00-180.00  190
  3  \w     23.00  98.00   0.50    2.00    --   42.75-125.00 150.00  150
  4  \w     23.00  98.00   0.50    2.00    --   42.75-125.00-120.00  150
  5  \w     23.00  98.00   0.50    2.00    --   42.75-125.00  30.00  150
  6  \w     41.00 139.00   0.50    8.00    --  111.00 -61.00 150.00  196
  7  \w     39.00 141.00   0.50    8.00    --  111.00 -73.00  15.00  204
  8  \w     31.00 156.00   0.50    8.00    --  111.00 -15.00 -30.00  250
  9  \w     80.00 178.00   0.50    8.00    --  111.00  77.00 150.00  196
 10  \w     87.00 178.00   0.50    8.00    --  111.00  45.00  90.00  182
 11  \w     40.00 135.00   0.50    8.00    --  111.00 -45.00 150.00  190
 12  \w     40.00 135.00   0.50    8.00    --  111.00 -45.00   0.00  190
 13  \w     87.00 178.00   0.50    8.00    --  111.00  45.00 -90.00  182
 14  \w     31.00 156.00   0.50    8.00    --  111.00 -15.00 120.00  250
 15  \w     11.00  44.00   0.50    2.00    --   42.75  77.00   0.00   66
;
_diffrn_measurement_device 'four-circle diffractometer'
_diffrn_measurement_device_type 'SuperNova, Dual, Cu at zero, AtlasS2'
_diffrn_measurement_method '\w scans'
_diffrn_orient_matrix_type 'CrysAlisPro convention (1999,Acta A55,543-557)'
_diffrn_orient_matrix_UB_11 0.1129448000
_diffrn_orient_matrix_UB_12 0.0106982000
_diffrn_orient_matrix_UB_13 -0.0038700000
_diffrn_orient_matrix_UB_21 -0.0029101000
_diffrn_orient_matrix_UB_22 0.0643277000
_diffrn_orient_matrix_UB_23 0.0293478000
_diffrn_orient_matrix_UB_31 0.0215478000
_diffrn_orient_matrix_UB_32 -0.0471309000
_diffrn_orient_matrix_UB_33 0.0390663000
_diffrn_radiation_monochromator mirror
_diffrn_radiation_probe x-ray
_diffrn_radiation_type CuK\a
_diffrn_radiation_wavelength 1.54184
_diffrn_reflns_av_R_equivalents 0.0250
_diffrn_reflns_av_unetI/netI 0.0186
_diffrn_reflns_Laue_measured_fraction_full 1.000
_diffrn_reflns_Laue_measured_fraction_max 0.989
_diffrn_reflns_limit_h_max 16
_diffrn_reflns_limit_h_min -16
_diffrn_reflns_limit_k_max 23
_diffrn_reflns_limit_k_min -24
_diffrn_reflns_limit_l_max 39
_diffrn_reflns_limit_l_min -35
_diffrn_reflns_number 68891
_diffrn_reflns_point_group_measured_fraction_full 1.000
_diffrn_reflns_point_group_measured_fraction_max 0.989
_diffrn_reflns_theta_full 67.684
_diffrn_reflns_theta_max 76.719
_diffrn_reflns_theta_min 2.702
_diffrn_source 'micro-focus sealed X-ray tube'
_diffrn_source_type 'SuperNova (Cu) X-ray Source'
_exptl_absorpt_coefficient_mu 4.853
_exptl_absorpt_correction_T_max 0.698
_exptl_absorpt_correction_T_min 0.489
_exptl_absorpt_correction_type gaussian
_exptl_absorpt_process_details
;
CrysAlisPro 1.171.38.43 (Rigaku Oxford Diffraction, 2015)
Numerical absorption correction based on gaussian integration over
            a multifaceted crystal model
Empirical absorption correction using spherical harmonics,
 implemented in SCALE3 ABSPACK scaling algorithm.
;
_exptl_crystal_colour colourless
_exptl_crystal_colour_primary colourless
_exptl_crystal_density_diffrn 1.382
_exptl_crystal_description block
_exptl_crystal_F_000 3472
_exptl_crystal_size_max 0.186
_exptl_crystal_size_mid 0.108
_exptl_crystal_size_min 0.086
_refine_diff_density_max 0.804
_refine_diff_density_min -1.536
_refine_diff_density_rms 0.096
_refine_ls_extinction_method none
_refine_ls_goodness_of_fit_ref 1.085
_refine_ls_hydrogen_treatment constr
_refine_ls_matrix_type full
_refine_ls_number_parameters 1039
_refine_ls_number_reflns 16824
_refine_ls_number_restraints 294
_refine_ls_restrained_S_all 1.107
_refine_ls_R_factor_all 0.0560
_refine_ls_R_factor_gt 0.0546
_refine_ls_shift/su_max 0.001
_refine_ls_shift/su_mean 0.000
_refine_ls_structure_factor_coef Fsqd
_refine_ls_weighting_details 'w=1/[\s^2^(Fo^2^)+(0.0641P)^2^+21.6976P] where P=(Fo^2^+2Fc^2^)/3'
_refine_ls_weighting_scheme calc
_refine_ls_wR_factor_gt 0.1463
_refine_ls_wR_factor_ref 0.1474
_reflns_Friedel_coverage 0.000
_reflns_number_gt 16199
_reflns_number_total 16824
_reflns_threshold_expression 'I > 2\s(I)'
_cod_data_source_file ja7b07704_si_021.cif
_cod_data_source_block 9
_cod_original_cell_volume 8073.46(11)
_cod_database_code 4126544
_chemical_oxdiff_formula 'C292 H392 As4 Cl28 Ga8 N16 P24 '
_shelx_space_group_comment
;
The symmetry employed for this shelxl refinement is uniquely defined
by the following loop, which should always be used as a source of
symmetry information in preference to the above space-group names.
They are only intended as comments.
;
_reflns_odcompleteness_completeness 99.89
_reflns_odcompleteness_iscentric 1
_reflns_odcompleteness_theta 74.33
_olex2_refinement_description
;
1. Fixed Uiso
 At 1.2 times of:
  All C(H) groups, All C(H,H) groups
 At 1.5 times of:
  All C(H,H,H) groups
2. Uiso/Uaniso restraints and constraints
Cl6A \\sim Cl7A \\sim C73A \\sim Cl4A \\sim Cl5A \\sim C72A \\sim Cl4C \\sim
Cl5B \\sim Cl5C \\sim Cl4B \\sim Cl6B \\sim Cl6C \\sim Cl7B \\sim Cl7C \\sim
C72B \\sim C72C \\sim C73B \\sim C73C: within 2A with sigma of 0.01 and sigma
for terminal atoms of 0.02
C53A \\sim C53B: within 2A with sigma of 0.01 and sigma for terminal atoms of
0.02
3. Same fragment restrains
{As1B, C59B, C60B, C61B, C62B, C63B, C64B, C65B, C66B, C67B, C68B, C69B, C70B}
sigma for 1-2: 0.01, 1-3: 0.01
as
{As1A, C59A, C60A, C61A, C62A, C63A, C64A, C65A, C66A, C67A, C68A, C69A, C70A}
{Cl5B, Cl4B, C72B} sigma for 1-2: 0.02, 1-3: 0.02
{Cl5A, Cl4A, C72A} sigma for 1-2: 0.02, 1-3: 0.02
{Cl5C, Cl4C, C72C} sigma for 1-2: 0.02, 1-3: 0.02
{Cl7A, Cl6A, C73A} sigma for 1-2: 0.02, 1-3: 0.02
{Cl7B, Cl6B, C73B} sigma for 1-2: 0.02, 1-3: 0.02
{Cl7C, Cl6C, C73C} sigma for 1-2: 0.02, 1-3: 0.02
as
{Cl2, Cl3, C71}
4. Others
 1*[Sof(Cl5A)+Sof(Cl4A)+Sof(C72A)+Sof(H72A)+Sof(H72B)]+1*[Sof(Cl5B)+Sof(Cl4B)+
 Sof(C72B)+Sof(H72E)+Sof(H72F)]+1*[Sof(Cl5C)+Sof(Cl4C)+Sof(C72C)+Sof(H72C)+
 Sof(H72D)]+1*[Sof(Cl7A)+Sof(Cl6A)+Sof(C73A)+Sof(H73A)+Sof(H73B)]+1*[Sof(Cl7B)+
 Sof(Cl6B)+Sof(C73B)+Sof(H73C)+Sof(H73D)]+1*[Sof(Cl7C)+Sof(Cl6C)+Sof(C73C)+
 Sof(H73E)+Sof(H73F)]=2 with esd of 0.0001
 Sof(As1B)=Sof(C59B)=Sof(C60B)=Sof(H60B)=Sof(C61B)=Sof(H61B)=Sof(C62B)=
 Sof(H62B)=Sof(C63B)=Sof(H63B)=Sof(C64B)=Sof(H64B)=Sof(C65B)=Sof(C66B)=
 Sof(H66B)=Sof(C67B)=Sof(H67B)=Sof(C68B)=Sof(H68B)=Sof(C69B)=Sof(H69B)=
 Sof(C70B)=Sof(H70B)=Sof(P4B)=1-FVAR(1)
 Sof(As1A)=Sof(C59A)=Sof(C60A)=Sof(H60A)=Sof(C61A)=Sof(H61A)=Sof(C62A)=
 Sof(H62A)=Sof(C63A)=Sof(H63A)=Sof(C64A)=Sof(H64A)=Sof(C65A)=Sof(C66A)=
 Sof(H66A)=Sof(C67A)=Sof(H67A)=Sof(C68A)=Sof(H68A)=Sof(C69A)=Sof(H69A)=
 Sof(C70A)=Sof(H70A)=Sof(P4A)=FVAR(1)
 Sof(C56B)=Sof(H56B)=Sof(C57B)=Sof(H57D)=Sof(H57E)=Sof(H57F)=Sof(C58B)=
 Sof(H58D)=Sof(H58E)=Sof(H58F)=1-FVAR(2)
 Sof(C56A)=Sof(H56A)=Sof(C57A)=Sof(H57A)=Sof(H57B)=Sof(H57C)=Sof(C58A)=
 Sof(H58A)=Sof(H58B)=Sof(H58C)=FVAR(2)
 Sof(C53B)=Sof(H53B)=Sof(C54B)=Sof(H54A)=Sof(H54B)=Sof(H54C)=Sof(C55B)=
 Sof(H55A)=Sof(H55B)=Sof(H55C)=1-FVAR(3)
 Sof(C53A)=Sof(H53A)=Sof(C54A)=Sof(H54D)=Sof(H54E)=Sof(H54F)=Sof(C55A)=
 Sof(H55D)=Sof(H55E)=Sof(H55F)=FVAR(3)
 Sof(Cl5A)=Sof(Cl4A)=Sof(C72A)=Sof(H72A)=Sof(H72B)=FVAR(4)
 Sof(Cl5B)=Sof(Cl4B)=Sof(C72B)=Sof(H72E)=Sof(H72F)=FVAR(5)
 Sof(Cl5C)=Sof(Cl4C)=Sof(C72C)=Sof(H72C)=Sof(H72D)=FVAR(6)
 Sof(Cl7A)=Sof(Cl6A)=Sof(C73A)=Sof(H73A)=Sof(H73B)=FVAR(7)
 Sof(Cl7B)=Sof(Cl6B)=Sof(C73B)=Sof(H73C)=Sof(H73D)=FVAR(8)
 Sof(Cl7C)=Sof(Cl6C)=Sof(C73C)=Sof(H73E)=Sof(H73F)=FVAR(9)
5.a Ternary CH refined with riding coordinates:
 C12(H12), C15(H15), C24(H24), C27(H27), C41(H41), C44(H44), C53A(H53A),
 C56A(H56A), C53B(H53B), C56B(H56B)
5.b Secondary CH2 refined with riding coordinates:
 C73A(H73A,H73B), C71(H71A,H71B), C72A(H72A,H72B), C72C(H72C,H72D), C72B(H72E,
 H72F), C73B(H73C,H73D), C73C(H73E,H73F)
5.c Aromatic/amide H refined with riding coordinates:
 C60A(H60A), C61A(H61A), C62A(H62A), C63A(H63A), C64A(H64A), C66A(H66A),
 C67A(H67A), C68A(H68A), C69A(H69A), C70A(H70A), C2(H2), C8(H8), C9(H9),
 C10(H10), C20(H20), C21(H21), C22(H22), C31(H31), C37(H37), C38(H38), C39(H39),
  C49(H49), C50(H50), C51(H51), C60B(H60B), C61B(H61B), C62B(H62B), C63B(H63B),
 C64B(H64B), C66B(H66B), C67B(H67B), C68B(H68B), C69B(H69B), C70B(H70B)
5.d Idealised Me refined as rotating group:
 C4(H4A,H4B,H4C), C5(H5A,H5B,H5C), C13(H13A,H13B,H13C), C14(H14A,H14B,H14C),
 C16(H16A,H16B,H16C), C17(H17A,H17B,H17C), C25(H25A,H25B,H25C), C26(H26A,H26B,
 H26C), C28(H28A,H28B,H28C), C29(H29A,H29B,H29C), C33(H33A,H33B,H33C), C34(H34A,
 H34B,H34C), C42(H42A,H42B,H42C), C43(H43A,H43B,H43C), C45(H45A,H45B,H45C),
 C46(H46A,H46B,H46C), C54A(H54D,H54E,H54F), C55A(H55D,H55E,H55F), C57A(H57A,
 H57B,H57C), C58A(H58A,H58B,H58C), C54B(H54A,H54B,H54C), C55B(H55A,H55B,H55C),
 C57B(H57D,H57E,H57F), C58B(H58D,H58E,H58F)
;
_shelx_shelxl_version_number 2014/7
_olex2_submission_special_instructions 'No special instructions were received'
_oxdiff_exptl_absorpt_empirical_details
;
Empirical correction (ABSPACK) includes:
- Absorption correction using spherical harmonics
- Frame scaling
;
_oxdiff_exptl_absorpt_empirical_full_max 2.601
_oxdiff_exptl_absorpt_empirical_full_min 0.780

loop_
_space_group_symop_operation_xyz
'x, y, z'
'-x, y+1/2, -z+1/2'
'-x, -y, -z'
'x, -y-1/2, z-1/2'

loop_
_atom_site_label
_atom_site_type_symbol
_atom_site_fract_x
_atom_site_fract_y
_atom_site_fract_z
_atom_site_U_iso_or_equiv
_atom_site_adp_type
_atom_site_occupancy
_atom_site_site_symmetry_order
_atom_site_calc_flag
_atom_site_refinement_flags_posn
_atom_site_refinement_flags_adp
_atom_site_refinement_flags_occupancy
_atom_site_disorder_assembly
_atom_site_disorder_group
As1A As 0.62413(4) 0.39678(2) 0.43049(2) 0.03151(15) Uani 0.8006(14) 1 d D . P A 1
C59A C 0.4862(3) 0.4168(2) 0.40933(14) 0.0327(9) Uani 0.8006(14) 1 d D . P A 1
C60A C 0.4478(6) 0.4063(4) 0.3679(2) 0.0357(15) Uani 0.8006(14) 1 d D . P A 1
H60A H 0.4895 0.3914 0.3471 0.043 Uiso 0.8006(14) 1 calc R . P A 1
C61A C 0.3473(4) 0.4181(3) 0.35756(19) 0.0425(11) Uani 0.8006(14) 1 d D . P A 1
H61A H 0.3213 0.4085 0.3302 0.051 Uiso 0.8006(14) 1 calc R . P A 1
C62A C 0.2855(4) 0.4439(3) 0.3872(2) 0.0501(13) Uani 0.8006(14) 1 d D . P A 1
H62A H 0.2187 0.4533 0.3799 0.060 Uiso 0.8006(14) 1 calc R . P A 1
C63A C 0.3252(5) 0.4556(4) 0.4285(2) 0.0519(15) Uani 0.8006(14) 1 d D . P A 1
H63A H 0.2842 0.4729 0.4489 0.062 Uiso 0.8006(14) 1 calc R . P A 1
C64A C 0.4233(6) 0.4422(3) 0.43955(19) 0.0451(13) Uani 0.8006(14) 1 d D . P A 1
H64A H 0.4482 0.4501 0.4673 0.054 Uiso 0.8006(14) 1 calc R . P A 1
C65A C 0.6766(3) 0.4926(2) 0.42506(14) 0.0329(9) Uani 0.8006(14) 1 d D . P A 1
C66A C 0.6387(4) 0.5415(3) 0.39560(16) 0.0454(12) Uani 0.8006(14) 1 d D . P A 1
H66A H 0.5882 0.5283 0.3757 0.054 Uiso 0.8006(14) 1 calc R . P A 1
C67A C 0.6743(6) 0.6086(4) 0.3953(2) 0.0544(15) Uani 0.8006(14) 1 d D . P A 1
H67A H 0.6505 0.6400 0.3746 0.065 Uiso 0.8006(14) 1 calc R . P A 1
C68A C 0.7439(14) 0.6284(5) 0.4253(4) 0.079(7) Uani 0.8006(14) 1 d D . P A 1
H68A H 0.7647 0.6747 0.4263 0.095 Uiso 0.8006(14) 1 calc R . P A 1
C69A C 0.7852(9) 0.5813(4) 0.4546(3) 0.103(4) Uani 0.8006(14) 1 d D . P A 1
H69A H 0.8350 0.5954 0.4745 0.123 Uiso 0.8006(14) 1 calc R . P A 1
C70A C 0.7517(8) 0.5135(4) 0.4540(3) 0.085(3) Uani 0.8006(14) 1 d D . P A 1
H70A H 0.7800 0.4814 0.4733 0.102 Uiso 0.8006(14) 1 calc R . P A 1
Ga1 Ga 0.71204(3) 0.18220(2) 0.41033(2) 0.02456(10) Uani 1 1 d . . . . .
Ga2 Ga 0.68165(3) 0.30688(2) 0.25477(2) 0.01960(9) Uani 1 1 d . . . . .
Cl1 Cl 0.57731(5) 0.39379(4) 0.26607(2) 0.02375(14) Uani 1 1 d . . . . .
P1 P 0.87604(6) 0.22313(5) 0.40145(3) 0.02966(18) Uani 1 1 d . . . . .
P2 P 0.84566(7) 0.33309(5) 0.38464(3) 0.03107(18) Uani 1 1 d . . . . .
P3 P 0.86864(6) 0.25647(5) 0.33425(3) 0.02751(17) Uani 1 1 d . . . . .
P4A P 0.68409(8) 0.35414(5) 0.36656(3) 0.0258(2) Uani 0.8006(14) 1 d . . P A 1
P5 P 0.71657(6) 0.22396(4) 0.30856(2) 0.02310(16) Uani 1 1 d . . . . .
P6 P 0.61767(6) 0.25141(4) 0.35910(2) 0.02629(17) Uani 1 1 d . . . . .
N1 N 0.6839(3) 0.18199(15) 0.47145(9) 0.0336(6) Uani 1 1 d . . . . .
N2 N 0.6968(2) 0.08056(14) 0.40314(8) 0.0253(5) Uani 1 1 d . . . . .
N3 N 0.60924(19) 0.26531(13) 0.20517(8) 0.0225(5) Uani 1 1 d . . . . .
N4 N 0.78836(19) 0.34996(14) 0.22358(8) 0.0234(5) Uani 1 1 d . . . . .
C1 C 0.6931(4) 0.1238(2) 0.49462(11) 0.0426(9) Uani 1 1 d . . . . .
C2 C 0.7101(4) 0.0581(2) 0.47841(11) 0.0434(9) Uani 1 1 d . . . . .
H2 H 0.7295 0.0240 0.4983 0.052 Uiso 1 1 calc R . . . .
C3 C 0.7019(3) 0.03637(18) 0.43605(10) 0.0321(7) Uani 1 1 d . . . . .
C4 C 0.6765(5) 0.1257(2) 0.54195(12) 0.0683(17) Uani 1 1 d . . . . .
H4A H 0.7033 0.1683 0.5539 0.102 Uiso 1 1 calc GR . . . .
H4B H 0.7094 0.0866 0.5557 0.102 Uiso 1 1 calc GR . . . .
H4C H 0.6063 0.1235 0.5461 0.102 Uiso 1 1 calc GR . . . .
C5 C 0.6939(3) -0.04156(19) 0.42922(12) 0.0411(9) Uani 1 1 d . . . . .
H5A H 0.6249 -0.0545 0.4255 0.062 Uiso 1 1 calc GR . . . .
H5B H 0.7240 -0.0654 0.4535 0.062 Uiso 1 1 calc GR . . . .
H5C H 0.7278 -0.0543 0.4043 0.062 Uiso 1 1 calc GR . . . .
C6 C 0.6503(3) 0.24433(19) 0.49284(10) 0.0366(8) Uani 1 1 d . . . . .
C7 C 0.7208(3) 0.2879(2) 0.51437(10) 0.0395(9) Uani 1 1 d . . . . .
C8 C 0.6843(4) 0.3445(2) 0.53690(12) 0.0468(10) Uani 1 1 d . . . . .
H8 H 0.7293 0.3741 0.5515 0.056 Uiso 1 1 calc R . . . .
C9 C 0.5830(4) 0.3577(2) 0.53808(13) 0.0527(11) Uani 1 1 d . . . . .
H9 H 0.5607 0.3954 0.5535 0.063 Uiso 1 1 calc R . . . .
C10 C 0.5152(4) 0.3146(2) 0.51631(14) 0.0514(11) Uani 1 1 d . . . . .
H10 H 0.4473 0.3240 0.5169 0.062 Uiso 1 1 calc R . . . .
C11 C 0.5472(3) 0.2569(2) 0.49332(12) 0.0430(9) Uani 1 1 d . . . . .
C12 C 0.8325(3) 0.2747(2) 0.51501(12) 0.0456(9) Uani 1 1 d . . . . .
H12 H 0.8442 0.2368 0.4949 0.055 Uiso 1 1 calc R . . . .
C13 C 0.8904(4) 0.3385(3) 0.50137(14) 0.0588(12) Uani 1 1 d . . . . .
H13A H 0.8620 0.3554 0.4746 0.088 Uiso 1 1 calc GR . . . .
H13B H 0.9589 0.3259 0.4983 0.088 Uiso 1 1 calc GR . . . .
H13C H 0.8870 0.3744 0.5225 0.088 Uiso 1 1 calc GR . . . .
C14 C 0.8753(4) 0.2520(4) 0.55932(17) 0.0705(15) Uani 1 1 d . . . . .
H14A H 0.8573 0.2856 0.5801 0.106 Uiso 1 1 calc GR . . . .
H14B H 0.9467 0.2489 0.5592 0.106 Uiso 1 1 calc GR . . . .
H14C H 0.8486 0.2071 0.5662 0.106 Uiso 1 1 calc GR . . . .
C15 C 0.4710(4) 0.2092(2) 0.47124(14) 0.0498(10) Uani 1 1 d . . . . .
H15 H 0.5070 0.1714 0.4577 0.060 Uiso 1 1 calc R . . . .
C16 C 0.4074(3) 0.2458(3) 0.43711(14) 0.0486(10) Uani 1 1 d . . . . .
H16A H 0.3683 0.2813 0.4498 0.073 Uiso 1 1 calc GR . . . .
H16B H 0.3638 0.2126 0.4227 0.073 Uiso 1 1 calc GR . . . .
H16C H 0.4495 0.2668 0.4170 0.073 Uiso 1 1 calc GR . . . .
C17 C 0.4026(7) 0.1762(5) 0.5029(2) 0.121(4) Uani 1 1 d . . . . .
H17A H 0.4423 0.1561 0.5262 0.181 Uiso 1 1 calc GR . . . .
H17B H 0.3628 0.1404 0.4889 0.181 Uiso 1 1 calc GR . . . .
H17C H 0.3596 0.2114 0.5136 0.181 Uiso 1 1 calc GR . . . .
C18 C 0.6775(2) 0.04888(16) 0.36180(9) 0.0246(6) Uani 1 1 d . . . . .
C19 C 0.7574(2) 0.01913(16) 0.34096(10) 0.0256(6) Uani 1 1 d . . . . .
C20 C 0.7338(3) -0.02150(17) 0.30506(10) 0.0303(7) Uani 1 1 d . . . . .
H20 H 0.7849 -0.0423 0.2908 0.036 Uiso 1 1 calc R . . . .
C21 C 0.6360(3) -0.03152(19) 0.29021(11) 0.0341(7) Uani 1 1 d . . . . .
H21 H 0.6217 -0.0604 0.2669 0.041 Uiso 1 1 calc R . . . .
C22 C 0.5593(3) 0.0013(2) 0.30986(11) 0.0346(7) Uani 1 1 d . . . . .
H22 H 0.4940 -0.0044 0.2988 0.041 Uiso 1 1 calc R . . . .
C23 C 0.5777(3) 0.04256(18) 0.34580(10) 0.0296(7) Uani 1 1 d . . . . .
C24 C 0.8656(3) 0.0280(2) 0.35681(11) 0.0337(7) Uani 1 1 d . . . . .
H24 H 0.8672 0.0582 0.3820 0.040 Uiso 1 1 calc R . . . .
C25 C 0.9263(3) 0.0630(2) 0.32356(13) 0.0409(8) Uani 1 1 d . . . . .
H25A H 0.9307 0.0325 0.2995 0.061 Uiso 1 1 calc GR . . . .
H25B H 0.9922 0.0728 0.3356 0.061 Uiso 1 1 calc GR . . . .
H25C H 0.8945 0.1058 0.3146 0.061 Uiso 1 1 calc GR . . . .
C26 C 0.9147(3) -0.0414(3) 0.36981(18) 0.0628(14) Uani 1 1 d . . . . .
H26A H 0.8774 -0.0632 0.3913 0.094 Uiso 1 1 calc GR . . . .
H26B H 0.9818 -0.0331 0.3809 0.094 Uiso 1 1 calc GR . . . .
H26C H 0.9157 -0.0715 0.3454 0.094 Uiso 1 1 calc GR . . . .
C27 C 0.4920(3) 0.0777(2) 0.36704(12) 0.0357(8) Uani 1 1 d . . . . .
H27 H 0.5206 0.1155 0.3848 0.043 Uiso 1 1 calc R . . . .
C28 C 0.4168(3) 0.1107(3) 0.33450(15) 0.0587(13) Uani 1 1 d . . . . .
H28A H 0.4515 0.1403 0.3157 0.088 Uiso 1 1 calc GR . . . .
H28B H 0.3693 0.1378 0.3491 0.088 Uiso 1 1 calc GR . . . .
H28C H 0.3826 0.0745 0.3183 0.088 Uiso 1 1 calc GR . . . .
C29 C 0.4398(4) 0.0277(3) 0.39644(17) 0.0592(12) Uani 1 1 d . . . . .
H29A H 0.4136 -0.0113 0.3803 0.089 Uiso 1 1 calc GR . . . .
H29B H 0.3862 0.0517 0.4092 0.089 Uiso 1 1 calc GR . . . .
H29C H 0.4868 0.0114 0.4184 0.089 Uiso 1 1 calc GR . . . .
C30 C 0.6094(2) 0.29846(17) 0.16821(10) 0.0266(6) Uani 1 1 d . . . . .
C31 C 0.6775(3) 0.35178(18) 0.16001(10) 0.0284(7) Uani 1 1 d . . . . .
H31 H 0.6620 0.3785 0.1358 0.034 Uiso 1 1 calc R . . . .
C32 C 0.7653(2) 0.37008(17) 0.18327(10) 0.0262(6) Uani 1 1 d . . . . .
C33 C 0.5356(3) 0.2792(2) 0.13188(10) 0.0353(8) Uani 1 1 d . . . . .
H33A H 0.5149 0.2316 0.1351 0.053 Uiso 1 1 calc GR . . . .
H33B H 0.5668 0.2844 0.1053 0.053 Uiso 1 1 calc GR . . . .
H33C H 0.4786 0.3094 0.1322 0.053 Uiso 1 1 calc GR . . . .
C34 C 0.8389(3) 0.4126(2) 0.15945(11) 0.0351(8) Uani 1 1 d . . . . .
H34A H 0.8892 0.4311 0.1792 0.053 Uiso 1 1 calc GR . . . .
H34B H 0.8045 0.4504 0.1449 0.053 Uiso 1 1 calc GR . . . .
H34C H 0.8696 0.3834 0.1391 0.053 Uiso 1 1 calc GR . . . .
C35 C 0.5509(2) 0.20242(16) 0.20899(9) 0.0256(6) Uani 1 1 d . . . . .
C36 C 0.4492(3) 0.20580(18) 0.21648(10) 0.0294(7) Uani 1 1 d . . . . .
C37 C 0.3978(3) 0.1427(2) 0.21937(13) 0.0391(8) Uani 1 1 d . . . . .
H37 H 0.3304 0.1434 0.2248 0.047 Uiso 1 1 calc R . . . .
C38 C 0.4442(3) 0.0793(2) 0.21433(13) 0.0421(9) Uani 1 1 d . . . . .
H38 H 0.4081 0.0381 0.2160 0.050 Uiso 1 1 calc R . . . .
C39 C 0.5450(3) 0.07717(19) 0.20669(12) 0.0371(8) Uani 1 1 d . . . . .
H39 H 0.5761 0.0343 0.2033 0.045 Uiso 1 1 calc R . . . .
C40 C 0.6003(3) 0.13840(17) 0.20401(10) 0.0287(7) Uani 1 1 d . . . . .
C41 C 0.3921(3) 0.27355(18) 0.22129(11) 0.0323(7) Uani 1 1 d . . . . .
H41 H 0.4370 0.3124 0.2156 0.039 Uiso 1 1 calc R . . . .
C42 C 0.3580(3) 0.2820(2) 0.26654(13) 0.0414(8) Uani 1 1 d . . . . .
H42A H 0.3147 0.2440 0.2730 0.062 Uiso 1 1 calc GR . . . .
H42B H 0.3227 0.3253 0.2687 0.062 Uiso 1 1 calc GR . . . .
H42C H 0.4152 0.2819 0.2863 0.062 Uiso 1 1 calc GR . . . .
C43 C 0.3017(3) 0.2781(2) 0.18944(14) 0.0438(9) Uani 1 1 d . . . . .
H43A H 0.3229 0.2708 0.1611 0.066 Uiso 1 1 calc GR . . . .
H43B H 0.2715 0.3233 0.1912 0.066 Uiso 1 1 calc GR . . . .
H43C H 0.2540 0.2428 0.1960 0.066 Uiso 1 1 calc GR . . . .
C44 C 0.7093(3) 0.13572(19) 0.19342(11) 0.0342(7) Uani 1 1 d . . . . .
H44 H 0.7408 0.1785 0.2047 0.041 Uiso 1 1 calc R . . . .
C45 C 0.7662(3) 0.0744(2) 0.21404(13) 0.0412(8) Uani 1 1 d . . . . .
H45A H 0.7621 0.0766 0.2444 0.062 Uiso 1 1 calc GR . . . .
H45B H 0.8349 0.0767 0.2072 0.062 Uiso 1 1 calc GR . . . .
H45C H 0.7375 0.0314 0.2036 0.062 Uiso 1 1 calc GR . . . .
C46 C 0.7184(4) 0.1366(3) 0.14556(14) 0.0619(14) Uani 1 1 d . . . . .
H46A H 0.6882 0.0953 0.1333 0.093 Uiso 1 1 calc GR . . . .
H46B H 0.7877 0.1379 0.1394 0.093 Uiso 1 1 calc GR . . . .
H46C H 0.6853 0.1771 0.1337 0.093 Uiso 1 1 calc GR . . . .
C47 C 0.8869(2) 0.36501(16) 0.24246(10) 0.0241(6) Uani 1 1 d . . . . .
C48 C 0.9038(3) 0.42686(19) 0.26540(12) 0.0330(7) Uani 1 1 d . . . . .
C49 C 0.9997(3) 0.4401(2) 0.28238(13) 0.0439(9) Uani 1 1 d . . . . .
H49 H 1.0121 0.4810 0.2977 0.053 Uiso 1 1 calc R . . . .
C50 C 1.0764(3) 0.3946(2) 0.27711(12) 0.0396(8) Uani 1 1 d . . . . .
H50 H 1.1402 0.4046 0.2886 0.047 Uiso 1 1 calc R . . . .
C51 C 1.0588(3) 0.3340(2) 0.25472(16) 0.0473(10) Uani 1 1 d . . . . .
H51 H 1.1109 0.3028 0.2514 0.057 Uiso 1 1 calc R . . . .
C52 C 0.9636(3) 0.3183(2) 0.23678(16) 0.0450(10) Uani 1 1 d . . . . .
C53A C 0.8219(10) 0.4739(7) 0.2779(4) 0.030(2) Uani 0.52(2) 1 d . U P B 1
H53A H 0.7609 0.4464 0.2803 0.036 Uiso 0.52(2) 1 calc R . P B 1
C54A C 0.8413(10) 0.5167(6) 0.3183(4) 0.046(3) Uani 0.52(2) 1 d . . P B 1
H54D H 0.8556 0.4858 0.3419 0.069 Uiso 0.52(2) 1 calc GR . P B 1
H54E H 0.7834 0.5441 0.3234 0.069 Uiso 0.52(2) 1 calc GR . P B 1
H54F H 0.8973 0.5470 0.3150 0.069 Uiso 0.52(2) 1 calc GR . P B 1
C55A C 0.8058(10) 0.5256(7) 0.2409(3) 0.038(3) Uani 0.52(2) 1 d . . P B 1
H55D H 0.8688 0.5450 0.2341 0.057 Uiso 0.52(2) 1 calc GR . P B 1
H55E H 0.7622 0.5624 0.2490 0.057 Uiso 0.52(2) 1 calc GR . P B 1
H55F H 0.7764 0.5017 0.2165 0.057 Uiso 0.52(2) 1 calc GR . P B 1
C56A C 0.9485(5) 0.2582(4) 0.2016(3) 0.0255(18) Uani 0.515(12) 1 d . . P C 1
H56A H 0.8781 0.2576 0.1915 0.031 Uiso 0.515(12) 1 calc R . P C 1
C57A C 0.9711(8) 0.1906(4) 0.2259(3) 0.042(2) Uani 0.515(12) 1 d . . P C 1
H57A H 1.0390 0.1913 0.2373 0.062 Uiso 0.515(12) 1 calc GR . P C 1
H57B H 0.9615 0.1516 0.2069 0.062 Uiso 0.515(12) 1 calc GR . P C 1
H57C H 0.9271 0.1864 0.2487 0.062 Uiso 0.515(12) 1 calc GR . P C 1
C58A C 1.0120(6) 0.2622(5) 0.1630(2) 0.038(2) Uani 0.515(12) 1 d . . P C 1
H58A H 0.9933 0.3027 0.1464 0.056 Uiso 0.515(12) 1 calc GR . P C 1
H58B H 1.0014 0.2210 0.1460 0.056 Uiso 0.515(12) 1 calc GR . P C 1
H58C H 1.0812 0.2654 0.1724 0.056 Uiso 0.515(12) 1 calc GR . P C 1
Cl7A Cl 0.1526(3) 0.05232(15) 0.43449(9) 0.0885(9) Uani 0.644(3) 1 d D U P D 1
Cl6A Cl 0.0591(4) 0.1038(3) 0.50971(13) 0.1319(17) Uani 0.644(3) 1 d D U P D 1
C73A C 0.0382(9) 0.0864(8) 0.4553(3) 0.106(3) Uani 0.644(3) 1 d D U P D 1
H73A H 0.0183 0.1289 0.4403 0.127 Uiso 0.644(3) 1 calc R . P D 1
H73B H -0.0151 0.0525 0.4510 0.127 Uiso 0.644(3) 1 calc R . P D 1
Cl2 Cl -0.04316(19) 0.43571(12) 0.61556(6) 0.1151(8) Uani 1 1 d D . . . .
Cl3 Cl -0.04414(18) 0.53884(14) 0.54993(9) 0.1244(8) Uani 1 1 d D . . . .
C71 C 0.0193(7) 0.5060(5) 0.5942(4) 0.157(5) Uani 1 1 d D . . . .
H71A H 0.0277 0.5425 0.6155 0.188 Uiso 1 1 calc R . . . .
H71B H 0.0852 0.4910 0.5868 0.188 Uiso 1 1 calc R . . . .
Cl5A Cl 0.1561(2) 0.2100(3) 0.36564(13) 0.1040(11) Uani 0.629(3) 1 d D U P E 1
Cl4A Cl 0.13893(18) 0.26243(19) 0.45256(14) 0.1078(12) Uani 0.629(3) 1 d D U P E 1
C72A C 0.1392(11) 0.2878(7) 0.3977(4) 0.107(3) Uani 0.629(3) 1 d D U P E 1
H72A H 0.1930 0.3206 0.3938 0.128 Uiso 0.629(3) 1 calc R . P E 1
H72B H 0.0766 0.3104 0.3891 0.128 Uiso 0.629(3) 1 calc R . P E 1
As1B As 0.64238(19) 0.44399(11) 0.36821(6) 0.0415(7) Uani 0.1994(14) 1 d D . P A 2
C59B C 0.5058(8) 0.4371(12) 0.3871(5) 0.051(5) Uiso 0.1994(14) 1 d D . P A 2
C60B C 0.4251(11) 0.410(2) 0.3620(7) 0.058(15) Uiso 0.1994(14) 1 d D . P A 2
H60B H 0.4359 0.3892 0.3359 0.070 Uiso 0.1994(14) 1 calc R . P A 2
C61B C 0.3296(9) 0.414(2) 0.3760(8) 0.073(10) Uiso 0.1994(14) 1 d D . P A 2
H61B H 0.2753 0.4042 0.3573 0.087 Uiso 0.1994(14) 1 calc R . P A 2
C62B C 0.3136(12) 0.434(2) 0.4171(9) 0.067(11) Uiso 0.1994(14) 1 d D . P A 2
H62B H 0.2499 0.4330 0.4273 0.081 Uiso 0.1994(14) 1 calc R . P A 2
C63B C 0.3958(15) 0.454(2) 0.4432(8) 0.069(14) Uiso 0.1994(14) 1 d D . P A 2
H63B H 0.3863 0.4677 0.4711 0.083 Uiso 0.1994(14) 1 calc R . P A 2
C64B C 0.4900(11) 0.4557(14) 0.4289(5) 0.062(6) Uiso 0.1994(14) 1 d D . P A 2
H64B H 0.5437 0.4690 0.4471 0.075 Uiso 0.1994(14) 1 calc R . P A 2
C65B C 0.6939(12) 0.5143(7) 0.4092(5) 0.049(6) Uiso 0.1994(14) 1 d D . P A 2
C66B C 0.685(2) 0.5864(6) 0.4026(8) 0.060(10) Uiso 0.1994(14) 1 d D . P A 2
H66B H 0.6398 0.6032 0.3813 0.072 Uiso 0.1994(14) 1 calc R . P A 2
C67B C 0.741(4) 0.6325(11) 0.4272(12) 0.058(19) Uiso 0.1994(14) 1 d D . P A 2
H67B H 0.7473 0.6788 0.4188 0.070 Uiso 0.1994(14) 1 calc R . P A 2
C68B C 0.786(2) 0.6096(10) 0.4638(8) 0.078(10) Uiso 0.1994(14) 1 d D . P A 2
H68B H 0.8123 0.6417 0.4836 0.093 Uiso 0.1994(14) 1 calc R . P A 2
C69B C 0.795(3) 0.5388(14) 0.4723(9) 0.111(13) Uiso 0.1994(14) 1 d D . P A 2
H69B H 0.8388 0.5226 0.4940 0.133 Uiso 0.1994(14) 1 calc R . P A 2
C70B C 0.737(3) 0.4927(10) 0.4478(7) 0.096(16) Uiso 0.1994(14) 1 d D . P A 2
H70B H 0.7272 0.4474 0.4573 0.115 Uiso 0.1994(14) 1 calc R . P A 2
Cl5C Cl 0.1854(15) 0.2646(9) 0.3645(6) 0.137(4) Uiso 0.171(3) 1 d D U P F 3
Cl4C Cl 0.1625(14) 0.1215(8) 0.3915(6) 0.147(5) Uiso 0.171(3) 1 d D U P F 3
C72C C 0.151(4) 0.2087(12) 0.4080(10) 0.111(5) Uiso 0.171(3) 1 d D U P F 3
H72C H 0.1954 0.2173 0.4330 0.133 Uiso 0.171(3) 1 calc R . P F 3
H72D H 0.0834 0.2182 0.4152 0.133 Uiso 0.171(3) 1 calc R . P F 3
Cl5B Cl 0.1520(9) 0.1980(6) 0.3458(4) 0.096(3) Uiso 0.217(3) 1 d D U P G 2
Cl4B Cl 0.1342(8) 0.2946(6) 0.4192(3) 0.095(3) Uiso 0.217(3) 1 d D U P G 2
C72B C 0.128(4) 0.2854(11) 0.3636(7) 0.108(5) Uiso 0.217(3) 1 d D U P G 2
H72E H 0.1761 0.3168 0.3518 0.130 Uiso 0.217(3) 1 calc R . P G 2
H72F H 0.0621 0.2995 0.3524 0.130 Uiso 0.217(3) 1 calc R . P G 2
Cl7B Cl 0.1076(14) 0.0321(9) 0.4472(6) 0.134(5) Uiso 0.184(3) 1 d D U P H 2
Cl6B Cl 0.0161(16) 0.1017(12) 0.5165(6) 0.125(5) Uiso 0.184(3) 1 d D U P H 2
C73B C 0.079(4) 0.1167(12) 0.4691(13) 0.117(4) Uiso 0.184(3) 1 d D U P H 2
H73C H 0.1402 0.1428 0.4755 0.140 Uiso 0.184(3) 1 calc R . P H 2
H73D H 0.0371 0.1433 0.4489 0.140 Uiso 0.184(3) 1 calc R . P H 2
Cl7C Cl 0.0871(13) 0.0120(10) 0.4807(6) 0.134(4) Uiso 0.154(3) 1 d D U P I 3
Cl6C Cl -0.0407(18) 0.1079(12) 0.5232(7) 0.157(6) Uiso 0.154(3) 1 d D U P I 3
C73C C -0.016(4) 0.072(3) 0.4735(9) 0.118(4) Uiso 0.154(3) 1 d D U P I 3
H73E H 0.0000 0.1083 0.4538 0.141 Uiso 0.154(3) 1 calc R . P I 3
H73F H -0.0747 0.0470 0.4618 0.141 Uiso 0.154(3) 1 calc R . P I 3
P4B P 0.6946(5) 0.3387(3) 0.40047(14) 0.0426(13) Uani 0.1994(14) 1 d . . P A 2
C53B C 0.8220(9) 0.4872(7) 0.2630(5) 0.024(2) Uani 0.48(2) 1 d . U P B 2
H53B H 0.7600 0.4664 0.2508 0.028 Uiso 0.48(2) 1 calc R . P B 2
C54B C 0.8043(9) 0.5065(6) 0.3087(4) 0.037(3) Uani 0.48(2) 1 d . . P B 2
H54A H 0.7875 0.4653 0.3241 0.055 Uiso 0.48(2) 1 calc GR . P B 2
H54B H 0.7503 0.5394 0.3091 0.055 Uiso 0.48(2) 1 calc GR . P B 2
H54C H 0.8637 0.5270 0.3217 0.055 Uiso 0.48(2) 1 calc GR . P B 2
C55B C 0.8427(9) 0.5514(6) 0.2364(3) 0.034(2) Uani 0.48(2) 1 d . . P B 2
H55A H 0.9013 0.5747 0.2482 0.052 Uiso 0.48(2) 1 calc GR . P B 2
H55B H 0.7867 0.5826 0.2365 0.052 Uiso 0.48(2) 1 calc GR . P B 2
H55C H 0.8531 0.5375 0.2077 0.052 Uiso 0.48(2) 1 calc GR . P B 2
C56B C 0.9491(6) 0.2412(5) 0.2258(4) 0.033(2) Uani 0.485(12) 1 d . . P C 2
H56B H 0.8816 0.2278 0.2330 0.040 Uiso 0.485(12) 1 calc R . P C 2
C57B C 1.0218(8) 0.1870(4) 0.2451(3) 0.041(2) Uani 0.485(12) 1 d . . P C 2
H57D H 1.0858 0.1929 0.2334 0.061 Uiso 0.485(12) 1 calc GR . P C 2
H57E H 0.9970 0.1409 0.2386 0.061 Uiso 0.485(12) 1 calc GR . P C 2
H57F H 1.0283 0.1930 0.2754 0.061 Uiso 0.485(12) 1 calc GR . P C 2
C58B C 0.9521(9) 0.2412(6) 0.1778(4) 0.052(3) Uani 0.485(12) 1 d . . P C 2
H58D H 0.8975 0.2684 0.1657 0.077 Uiso 0.485(12) 1 calc GR . P C 2
H58E H 0.9467 0.1941 0.1675 0.077 Uiso 0.485(12) 1 calc GR . P C 2
H58F H 1.0140 0.2610 0.1699 0.077 Uiso 0.485(12) 1 calc GR . P C 2

loop_
_atom_site_aniso_label
_atom_site_aniso_U_11
_atom_site_aniso_U_22
_atom_site_aniso_U_33
_atom_site_aniso_U_23
_atom_site_aniso_U_13
_atom_site_aniso_U_12
As1A 0.0448(3) 0.0321(3) 0.0175(2) 0.00092(16) 0.00048(18) 0.0078(2)
C59A 0.040(2) 0.026(2) 0.032(2) 0.0002(17) 0.0068(18) 0.0053(17)
C60A 0.035(2) 0.041(3) 0.032(2) 0.004(2) 0.006(2) 0.006(3)
C61A 0.038(3) 0.044(3) 0.045(3) 0.002(2) 0.003(2) 0.009(2)
C62A 0.039(3) 0.048(3) 0.064(4) -0.002(3) 0.011(3) 0.005(2)
C63A 0.053(4) 0.046(3) 0.059(4) -0.009(3) 0.024(3) 0.001(3)
C64A 0.058(3) 0.041(3) 0.038(3) -0.002(2) 0.011(3) 0.006(3)
C65A 0.046(3) 0.030(2) 0.023(2) -0.0037(18) -0.0026(18) 0.0070(19)
C66A 0.051(3) 0.050(3) 0.035(2) 0.016(2) -0.004(2) 0.000(2)
C67A 0.067(4) 0.051(3) 0.045(3) 0.011(3) 0.004(3) 0.004(3)
C68A 0.132(14) 0.036(4) 0.067(7) -0.007(3) -0.011(5) -0.020(4)
C69A 0.144(9) 0.052(4) 0.103(7) 0.002(4) -0.069(6) -0.034(5)
C70A 0.119(7) 0.047(4) 0.079(5) 0.011(3) -0.070(5) -0.020(4)
Ga1 0.0323(2) 0.0283(2) 0.01272(17) 0.00134(13) -0.00185(14) 0.00073(15)
Ga2 0.02211(18) 0.02298(18) 0.01347(17) 0.00176(12) -0.00116(13) -0.00292(13)
Cl1 0.0263(3) 0.0233(3) 0.0212(3) 0.0009(2) -0.0018(2) -0.0005(3)
P1 0.0316(4) 0.0328(4) 0.0233(4) 0.0034(3) -0.0096(3) -0.0012(3)
P2 0.0378(4) 0.0299(4) 0.0245(4) -0.0009(3) -0.0077(3) -0.0025(3)
P3 0.0257(4) 0.0351(4) 0.0216(4) 0.0005(3) -0.0006(3) -0.0009(3)
P4A 0.0327(5) 0.0272(5) 0.0172(5) -0.0003(4) -0.0021(4) 0.0032(4)
P5 0.0264(4) 0.0286(4) 0.0139(3) 0.0027(3) -0.0017(3) -0.0004(3)
P6 0.0264(4) 0.0318(4) 0.0208(4) 0.0044(3) 0.0021(3) 0.0036(3)
N1 0.0528(18) 0.0315(15) 0.0165(12) 0.0021(11) 0.0012(12) 0.0058(13)
N2 0.0313(14) 0.0280(13) 0.0165(12) 0.0015(10) 0.0013(10) -0.0009(11)
N3 0.0272(13) 0.0237(12) 0.0162(11) 0.0022(9) -0.0018(9) -0.0055(10)
N4 0.0241(12) 0.0297(13) 0.0163(11) 0.0018(10) -0.0007(9) -0.0039(10)
C1 0.070(3) 0.042(2) 0.0159(15) 0.0059(14) -0.0010(16) 0.0065(19)
C2 0.077(3) 0.0338(18) 0.0193(16) 0.0094(14) -0.0015(17) 0.0072(18)
C3 0.0440(19) 0.0304(17) 0.0220(15) 0.0043(13) 0.0014(13) 0.0027(14)
C4 0.142(5) 0.046(2) 0.0170(18) 0.0069(16) 0.009(2) 0.008(3)
C5 0.062(2) 0.0326(18) 0.0292(18) 0.0060(14) 0.0043(16) -0.0019(17)
C6 0.061(2) 0.0360(18) 0.0126(14) 0.0010(12) 0.0016(14) 0.0051(17)
C7 0.064(2) 0.0403(19) 0.0138(14) 0.0010(13) -0.0011(15) 0.0079(18)
C8 0.073(3) 0.044(2) 0.0223(17) -0.0050(15) -0.0069(17) 0.007(2)
C9 0.077(3) 0.047(2) 0.034(2) -0.0057(17) 0.001(2) 0.020(2)
C10 0.063(3) 0.054(3) 0.038(2) 0.0026(18) 0.0046(19) 0.016(2)
C11 0.060(3) 0.041(2) 0.0275(17) 0.0054(15) 0.0021(17) 0.0100(18)
C12 0.063(3) 0.051(2) 0.0228(17) -0.0072(16) -0.0025(16) 0.002(2)
C13 0.076(3) 0.065(3) 0.034(2) -0.008(2) -0.010(2) -0.011(3)
C14 0.069(3) 0.093(4) 0.048(3) 0.018(3) -0.008(2) 0.017(3)
C15 0.058(3) 0.047(2) 0.044(2) 0.0065(18) -0.0009(19) 0.002(2)
C16 0.042(2) 0.059(3) 0.045(2) 0.0097(19) 0.0061(18) 0.0008(19)
C17 0.160(8) 0.141(7) 0.058(4) 0.048(4) -0.019(4) -0.086(6)
C18 0.0311(16) 0.0244(14) 0.0182(14) 0.0016(11) -0.0011(11) -0.0031(12)
C19 0.0312(16) 0.0247(14) 0.0206(14) 0.0012(11) -0.0004(12) -0.0004(12)
C20 0.0394(18) 0.0269(15) 0.0246(15) -0.0007(12) 0.0023(13) 0.0004(13)
C21 0.044(2) 0.0315(17) 0.0267(16) -0.0055(13) -0.0020(14) -0.0070(15)
C22 0.0334(17) 0.0400(19) 0.0297(17) -0.0029(14) -0.0041(13) -0.0082(15)
C23 0.0305(16) 0.0329(16) 0.0252(15) 0.0011(13) 0.0004(12) -0.0055(13)
C24 0.0286(16) 0.045(2) 0.0277(16) -0.0049(14) 0.0003(13) 0.0047(14)
C25 0.0320(18) 0.043(2) 0.047(2) -0.0009(17) 0.0016(16) -0.0061(16)
C26 0.040(2) 0.077(3) 0.070(3) 0.034(3) 0.003(2) 0.017(2)
C27 0.0274(16) 0.046(2) 0.0339(18) -0.0043(15) 0.0006(14) -0.0039(15)
C28 0.040(2) 0.085(4) 0.050(3) -0.014(2) -0.0087(19) 0.019(2)
C29 0.050(3) 0.068(3) 0.062(3) -0.004(2) 0.028(2) -0.014(2)
C30 0.0312(16) 0.0306(16) 0.0175(14) 0.0020(12) -0.0046(12) -0.0038(13)
C31 0.0362(17) 0.0327(16) 0.0158(13) 0.0076(12) -0.0024(12) -0.0065(14)
C32 0.0318(16) 0.0283(15) 0.0187(14) 0.0032(11) 0.0032(12) -0.0047(13)
C33 0.044(2) 0.0402(19) 0.0202(15) 0.0036(13) -0.0099(14) -0.0111(16)
C34 0.0387(19) 0.0425(19) 0.0244(16) 0.0082(14) 0.0034(14) -0.0117(15)
C35 0.0332(16) 0.0256(15) 0.0175(13) 0.0009(11) -0.0045(12) -0.0092(13)
C36 0.0330(17) 0.0287(16) 0.0260(15) -0.0011(12) -0.0031(13) -0.0097(13)
C37 0.0361(19) 0.0354(19) 0.045(2) -0.0009(16) -0.0007(16) -0.0147(15)
C38 0.046(2) 0.0323(18) 0.046(2) 0.0011(16) -0.0067(17) -0.0176(16)
C39 0.048(2) 0.0267(16) 0.0360(19) 0.0011(14) -0.0062(16) -0.0067(15)
C40 0.0379(17) 0.0276(16) 0.0200(14) 0.0023(12) -0.0042(12) -0.0041(13)
C41 0.0275(16) 0.0314(17) 0.0373(18) -0.0025(14) -0.0027(13) -0.0085(13)
C42 0.0364(19) 0.042(2) 0.046(2) -0.0018(17) 0.0072(16) -0.0083(16)
C43 0.0344(19) 0.042(2) 0.053(2) -0.0030(18) -0.0124(17) -0.0079(16)
C44 0.0405(19) 0.0301(17) 0.0317(17) 0.0057(14) 0.0002(14) 0.0000(14)
C45 0.050(2) 0.0337(19) 0.040(2) 0.0048(15) 0.0030(17) 0.0083(16)
C46 0.068(3) 0.081(4) 0.039(2) 0.020(2) 0.016(2) 0.024(3)
C47 0.0226(14) 0.0280(15) 0.0218(14) 0.0036(11) 0.0004(11) -0.0053(12)
C48 0.0273(16) 0.0359(18) 0.0358(18) -0.0066(14) 0.0024(13) -0.0081(14)
C49 0.0299(18) 0.057(2) 0.044(2) -0.0184(18) 0.0018(15) -0.0127(17)
C50 0.0266(17) 0.056(2) 0.0354(19) 0.0090(17) -0.0069(14) -0.0096(16)
C51 0.0227(17) 0.038(2) 0.081(3) 0.007(2) -0.0012(18) 0.0014(15)
C52 0.0239(17) 0.0348(19) 0.077(3) -0.0122(19) 0.0068(18) -0.0024(14)
C53A 0.034(4) 0.023(5) 0.035(6) 0.001(5) 0.012(5) -0.011(3)
C54A 0.069(9) 0.030(4) 0.039(5) -0.012(4) 0.012(6) -0.008(6)
C55A 0.046(6) 0.029(5) 0.039(5) 0.000(4) 0.000(4) 0.007(5)
C56A 0.022(3) 0.031(4) 0.023(5) 0.002(4) 0.000(3) 0.003(2)
C57A 0.056(6) 0.030(4) 0.037(4) 0.002(3) -0.001(4) 0.018(4)
C58A 0.029(4) 0.057(5) 0.027(4) -0.008(3) 0.003(3) -0.002(3)
Cl7A 0.104(2) 0.0802(16) 0.0777(16) 0.0034(13) -0.0224(14) 0.0334(15)
Cl6A 0.142(4) 0.163(4) 0.086(2) -0.038(2) -0.029(2) 0.062(3)
C73A 0.113(5) 0.103(5) 0.099(5) -0.015(4) -0.028(4) 0.026(4)
Cl2 0.1500(18) 0.1108(14) 0.0844(11) -0.0049(10) 0.0053(11) -0.0796(14)
Cl3 0.1026(15) 0.1254(18) 0.145(2) 0.0475(15) 0.0040(13) -0.0268(13)
C71 0.117(7) 0.134(8) 0.217(12) 0.101(8) -0.015(7) -0.059(6)
Cl5A 0.0473(12) 0.160(3) 0.103(3) 0.017(2) -0.0040(14) 0.0066(16)
Cl4A 0.0466(12) 0.120(2) 0.156(3) -0.043(2) -0.0035(15) -0.0021(13)
C72A 0.078(5) 0.120(5) 0.122(6) 0.007(5) 0.000(5) -0.020(5)
As1B 0.0728(16) 0.0317(11) 0.0200(9) -0.0018(7) 0.0036(9) 0.0181(10)
P4B 0.072(4) 0.036(2) 0.020(2) 0.0019(18) 0.004(2) 0.016(2)
C53B 0.020(3) 0.021(5) 0.030(6) 0.007(5) 0.006(4) -0.013(3)
C54B 0.034(6) 0.026(5) 0.050(7) 0.005(4) 0.002(4) -0.002(4)
C55B 0.038(5) 0.021(4) 0.044(5) 0.017(4) 0.003(4) -0.006(4)
C56B 0.031(4) 0.038(5) 0.031(5) -0.004(4) 0.008(3) -0.003(3)
C57B 0.044(5) 0.033(4) 0.047(5) 0.000(4) 0.013(5) 0.006(4)
C58B 0.066(7) 0.058(6) 0.032(5) -0.005(5) 0.010(5) 0.007(5)

loop_
_atom_type_symbol
_atom_type_description
_atom_type_scat_dispersion_real
_atom_type_scat_dispersion_imag
_atom_type_scat_source
C C 0.0181 0.0091 'International Tables Vol C Tables 4.2.6.8 and 6.1.1.4'
H H 0.0000 0.0000 'International Tables Vol C Tables 4.2.6.8 and 6.1.1.4'
As As -0.9300 1.0051 'International Tables Vol C Tables 4.2.6.8 and 6.1.1.4'
Cl Cl 0.3639 0.7018 'International Tables Vol C Tables 4.2.6.8 and 6.1.1.4'
Ga Ga -1.2846 0.7763 'International Tables Vol C Tables 4.2.6.8 and 6.1.1.4'
N N 0.0311 0.0180 'International Tables Vol C Tables 4.2.6.8 and 6.1.1.4'
P P 0.2955 0.4335 'International Tables Vol C Tables 4.2.6.8 and 6.1.1.4'

loop_
_exptl_crystal_face_index_h
_exptl_crystal_face_index_k
_exptl_crystal_face_index_l
_exptl_crystal_face_perp_dist
0 0 1 0.0429
0 0 -1 0.0429
1 1 0 0.0539
-1 -1 0 0.0539
-5 10 3 0.0894
5 -10 -3 0.0894
0 -12 -3 0.0814
-2 9 -14 0.0731
2 -9 14 0.0731

loop_
_geom_angle_atom_site_label_1
_geom_angle_atom_site_label_2
_geom_angle_atom_site_label_3
_geom_angle
_geom_angle_site_symmetry_3
C59A As1A C65A 97.05(18) .
C59A As1A P4A 98.00(13) .
C65A As1A P4A 96.14(14) .
C60A C59A As1A 125.5(4) .
C60A C59A C64A 119.0(5) .
C64A C59A As1A 115.6(4) .
C59A C60A H60A 120.0 .
C61A C60A C59A 120.0(5) .
C61A C60A H60A 120.0 .
C60A C61A H61A 119.5 .
C62A C61A C60A 121.0(5) .
C62A C61A H61A 119.5 .
C61A C62A H62A 120.8 .
C61A C62A C63A 118.5(5) .
C63A C62A H62A 120.8 .
C62A C63A H63A 119.3 .
C64A C63A C62A 121.3(6) .
C64A C63A H63A 119.3 .
C59A C64A H64A 119.9 .
C63A C64A C59A 120.2(6) .
C63A C64A H64A 119.9 .
C66A C65A As1A 124.2(4) .
C70A C65A As1A 117.5(4) .
C70A C65A C66A 118.1(5) .
C65A C66A H66A 119.4 .
C67A C66A C65A 121.3(5) .
C67A C66A H66A 119.4 .
C66A C67A H67A 120.4 .
C68A C67A C66A 119.3(8) .
C68A C67A H67A 120.4 .
C67A C68A H68A 119.4 .
C67A C68A C69A 121.3(8) .
C69A C68A H68A 119.4 .
C68A C69A H69A 120.3 .
C70A C69A C68A 119.3(7) .
C70A C69A H69A 120.3 .
C65A C70A H70A 119.7 .
C69A C70A C65A 120.6(6) .
C69A C70A H70A 119.7 .
P1 Ga1 P6 101.35(3) .
N1 Ga1 P1 110.22(10) .
N1 Ga1 P6 122.15(9) .
N2 Ga1 P1 113.88(8) .
N2 Ga1 P6 115.00(8) .
N2 Ga1 N1 94.89(11) .
Cl1 Ga2 P5 119.58(3) .
N3 Ga2 Cl1 98.27(8) .
N3 Ga2 P5 111.64(8) .
N3 Ga2 N4 96.62(10) .
N4 Ga2 Cl1 104.49(8) .
N4 Ga2 P5 121.55(8) .
P2 P1 Ga1 100.61(4) .
P2 P1 P3 59.72(4) .
P3 P1 Ga1 102.58(4) .
P1 P2 P4A 113.26(5) .
P3 P2 P1 60.20(4) .
P3 P2 P4A 96.34(5) .
P4B P2 P1 99.11(14) .
P4B P2 P3 112.32(15) .
P1 P3 P5 104.81(4) .
P2 P3 P1 60.09(4) .
P2 P3 P5 106.48(5) .
P2 P4A As1A 102.58(4) .
P6 P4A As1A 104.40(5) .
P6 P4A P2 104.46(5) .
P3 P5 Ga2 102.25(4) .
P6 P5 Ga2 104.88(4) .
P6 P5 P3 104.38(4) .
P4A P6 Ga1 103.37(4) .
P4A P6 P5 91.94(5) .
P5 P6 Ga1 92.12(4) .
P5 P6 P4B 108.10(14) .
P4B P6 Ga1 79.61(12) .
C1 N1 Ga1 121.0(2) .
C1 N1 C6 117.0(3) .
C6 N1 Ga1 121.9(2) .
C3 N2 Ga1 122.5(2) .
C3 N2 C18 115.5(3) .
C18 N2 Ga1 122.0(2) .
C30 N3 Ga2 118.6(2) .
C30 N3 C35 120.0(3) .
C35 N3 Ga2 121.24(19) .
C32 N4 Ga2 117.2(2) .
C32 N4 C47 119.0(3) .
C47 N4 Ga2 123.64(19) .
N1 C1 C2 124.8(3) .
N1 C1 C4 120.1(4) .
C2 C1 C4 114.9(3) .
C1 C2 H2 115.9 .
C1 C2 C3 128.2(3) .
C3 C2 H2 115.9 .
N2 C3 C2 123.3(3) .
N2 C3 C5 121.0(3) .
C2 C3 C5 115.6(3) .
C1 C4 H4A 109.5 .
C1 C4 H4B 109.5 .
C1 C4 H4C 109.5 .
H4A C4 H4B 109.5 .
H4A C4 H4C 109.5 .
H4B C4 H4C 109.5 .
C3 C5 H5A 109.5 .
C3 C5 H5B 109.5 .
C3 C5 H5C 109.5 .
H5A C5 H5B 109.5 .
H5A C5 H5C 109.5 .
H5B C5 H5C 109.5 .
C7 C6 N1 119.5(4) .
C11 C6 N1 118.4(4) .
C11 C6 C7 122.0(4) .
C6 C7 C12 123.0(3) .
C8 C7 C6 117.3(4) .
C8 C7 C12 119.7(4) .
C7 C8 H8 119.1 .
C9 C8 C7 121.8(4) .
C9 C8 H8 119.1 .
C8 C9 H9 120.1 .
C10 C9 C8 119.9(4) .
C10 C9 H9 120.1 .
C9 C10 H10 119.5 .
C9 C10 C11 121.0(5) .
C11 C10 H10 119.5 .
C6 C11 C15 122.2(4) .
C10 C11 C6 118.1(4) .
C10 C11 C15 119.7(4) .
C7 C12 H12 108.0 .
C7 C12 C13 112.5(4) .
C7 C12 C14 112.0(4) .
C13 C12 H12 108.0 .
C13 C12 C14 108.2(4) .
C14 C12 H12 108.0 .
C12 C13 H13A 109.5 .
C12 C13 H13B 109.5 .
C12 C13 H13C 109.5 .
H13A C13 H13B 109.5 .
H13A C13 H13C 109.5 .
H13B C13 H13C 109.5 .
C12 C14 H14A 109.5 .
C12 C14 H14B 109.5 .
C12 C14 H14C 109.5 .
H14A C14 H14B 109.5 .
H14A C14 H14C 109.5 .
H14B C14 H14C 109.5 .
C11 C15 H15 107.9 .
C11 C15 C17 111.4(4) .
C16 C15 C11 112.8(4) .
C16 C15 H15 107.9 .
C16 C15 C17 108.6(5) .
C17 C15 H15 107.9 .
C15 C16 H16A 109.5 .
C15 C16 H16B 109.5 .
C15 C16 H16C 109.5 .
H16A C16 H16B 109.5 .
H16A C16 H16C 109.5 .
H16B C16 H16C 109.5 .
C15 C17 H17A 109.5 .
C15 C17 H17B 109.5 .
C15 C17 H17C 109.5 .
H17A C17 H17B 109.5 .
H17A C17 H17C 109.5 .
H17B C17 H17C 109.5 .
C19 C18 N2 119.1(3) .
C23 C18 N2 118.4(3) .
C23 C18 C19 122.2(3) .
C18 C19 C24 122.8(3) .
C20 C19 C18 117.4(3) .
C20 C19 C24 119.9(3) .
C19 C20 H20 119.4 .
C21 C20 C19 121.3(3) .
C21 C20 H20 119.4 .
C20 C21 H21 119.9 .
C20 C21 C22 120.2(3) .
C22 C21 H21 119.9 .
C21 C22 H22 119.3 .
C21 C22 C23 121.3(3) .
C23 C22 H22 119.3 .
C18 C23 C27 122.2(3) .
C22 C23 C18 117.4(3) .
C22 C23 C27 120.4(3) .
C19 C24 H24 107.9 .
C19 C24 C25 111.4(3) .
C19 C24 C26 112.3(3) .
C25 C24 H24 107.9 .
C25 C24 C26 109.2(3) .
C26 C24 H24 107.9 .
C24 C25 H25A 109.5 .
C24 C25 H25B 109.5 .
C24 C25 H25C 109.5 .
H25A C25 H25B 109.5 .
H25A C25 H25C 109.5 .
H25B C25 H25C 109.5 .
C24 C26 H26A 109.5 .
C24 C26 H26B 109.5 .
C24 C26 H26C 109.5 .
H26A C26 H26B 109.5 .
H26A C26 H26C 109.5 .
H26B C26 H26C 109.5 .
C23 C27 H27 107.2 .
C23 C27 C28 112.0(3) .
C23 C27 C29 112.0(3) .
C28 C27 H27 107.2 .
C29 C27 H27 107.2 .
C29 C27 C28 110.8(4) .
C27 C28 H28A 109.5 .
C27 C28 H28B 109.5 .
C27 C28 H28C 109.5 .
H28A C28 H28B 109.5 .
H28A C28 H28C 109.5 .
H28B C28 H28C 109.5 .
C27 C29 H29A 109.5 .
C27 C29 H29B 109.5 .
C27 C29 H29C 109.5 .
H29A C29 H29B 109.5 .
H29A C29 H29C 109.5 .
H29B C29 H29C 109.5 .
N3 C30 C31 122.9(3) .
N3 C30 C33 120.8(3) .
C31 C30 C33 116.2(3) .
C30 C31 H31 115.7 .
C32 C31 C30 128.7(3) .
C32 C31 H31 115.7 .
N4 C32 C31 124.4(3) .
N4 C32 C34 120.0(3) .
C31 C32 C34 115.5(3) .
C30 C33 H33A 109.5 .
C30 C33 H33B 109.5 .
C30 C33 H33C 109.5 .
H33A C33 H33B 109.5 .
H33A C33 H33C 109.5 .
H33B C33 H33C 109.5 .
C32 C34 H34A 109.5 .
C32 C34 H34B 109.5 .
C32 C34 H34C 109.5 .
H34A C34 H34B 109.5 .
H34A C34 H34C 109.5 .
H34B C34 H34C 109.5 .
C36 C35 N3 120.9(3) .
C36 C35 C40 122.0(3) .
C40 C35 N3 117.1(3) .
C35 C36 C41 124.0(3) .
C37 C36 C35 117.5(3) .
C37 C36 C41 118.5(3) .
C36 C37 H37 119.2 .
C38 C37 C36 121.7(4) .
C38 C37 H37 119.2 .
C37 C38 H38 120.0 .
C37 C38 C39 119.9(3) .
C39 C38 H38 120.0 .
C38 C39 H39 119.6 .
C38 C39 C40 120.9(4) .
C40 C39 H39 119.6 .
C35 C40 C44 121.3(3) .
C39 C40 C35 118.1(3) .
C39 C40 C44 120.5(3) .
C36 C41 H41 108.1 .
C36 C41 C42 111.3(3) .
C36 C41 C43 111.6(3) .
C42 C41 H41 108.1 .
C42 C41 C43 109.6(3) .
C43 C41 H41 108.1 .
C41 C42 H42A 109.5 .
C41 C42 H42B 109.5 .
C41 C42 H42C 109.5 .
H42A C42 H42B 109.5 .
H42A C42 H42C 109.5 .
H42B C42 H42C 109.5 .
C41 C43 H43A 109.5 .
C41 C43 H43B 109.5 .
C41 C43 H43C 109.5 .
H43A C43 H43B 109.5 .
H43A C43 H43C 109.5 .
H43B C43 H43C 109.5 .
C40 C44 H44 107.1 .
C40 C44 C45 113.4(3) .
C45 C44 H44 107.1 .
C46 C44 C40 110.5(3) .
C46 C44 H44 107.1 .
C46 C44 C45 111.3(3) .
C44 C45 H45A 109.5 .
C44 C45 H45B 109.5 .
C44 C45 H45C 109.5 .
H45A C45 H45B 109.5 .
H45A C45 H45C 109.5 .
H45B C45 H45C 109.5 .
C44 C46 H46A 109.5 .
C44 C46 H46B 109.5 .
C44 C46 H46C 109.5 .
H46A C46 H46B 109.5 .
H46A C46 H46C 109.5 .
H46B C46 H46C 109.5 .
C48 C47 N4 119.8(3) .
C52 C47 N4 119.2(3) .
C52 C47 C48 121.0(3) .
C47 C48 C53A 123.2(6) .
C47 C48 C53B 119.9(5) .
C49 C48 C47 118.2(3) .
C49 C48 C53A 118.0(6) .
C49 C48 C53B 120.5(5) .
C48 C49 H49 119.2 .
C50 C49 C48 121.7(4) .
C50 C49 H49 119.2 .
C49 C50 H50 120.2 .
C49 C50 C51 119.5(3) .
C51 C50 H50 120.2 .
C50 C51 H51 119.5 .
C50 C51 C52 121.1(4) .
C52 C51 H51 119.5 .
C47 C52 C51 118.5(4) .
C47 C52 C56A 119.3(4) .
C47 C52 C56B 124.7(4) .
C51 C52 C56A 120.6(4) .
C51 C52 C56B 113.6(5) .
C48 C53A H53A 109.1 .
C48 C53A C54A 116.8(10) .
C48 C53A C55A 105.3(8) .
C54A C53A H53A 109.1 .
C54A C53A C55A 107.3(10) .
C55A C53A H53A 109.1 .
C53A C54A H54D 109.5 .
C53A C54A H54E 109.5 .
C53A C54A H54F 109.5 .
H54D C54A H54E 109.5 .
H54D C54A H54F 109.5 .
H54E C54A H54F 109.5 .
C53A C55A H55D 109.5 .
C53A C55A H55E 109.5 .
C53A C55A H55F 109.5 .
H55D C55A H55E 109.5 .
H55D C55A H55F 109.5 .
H55E C55A H55F 109.5 .
C52 C56A H56A 108.3 .
C57A C56A C52 104.5(7) .
C57A C56A H56A 108.3 .
C57A C56A C58A 109.7(7) .
C58A C56A C52 117.4(6) .
C58A C56A H56A 108.3 .
C56A C57A H57A 109.5 .
C56A C57A H57B 109.5 .
C56A C57A H57C 109.5 .
H57A C57A H57B 109.5 .
H57A C57A H57C 109.5 .
H57B C57A H57C 109.5 .
C56A C58A H58A 109.5 .
C56A C58A H58B 109.5 .
C56A C58A H58C 109.5 .
H58A C58A H58B 109.5 .
H58A C58A H58C 109.5 .
H58B C58A H58C 109.5 .
Cl7A C73A H73A 109.9 .
Cl7A C73A H73B 109.9 .
Cl6A C73A Cl7A 109.1(6) .
Cl6A C73A H73A 109.9 .
Cl6A C73A H73B 109.9 .
H73A C73A H73B 108.3 .
Cl2 C71 H71A 109.3 .
Cl2 C71 H71B 109.3 .
Cl3 C71 Cl2 111.7(5) .
Cl3 C71 H71A 109.3 .
Cl3 C71 H71B 109.3 .
H71A C71 H71B 107.9 .
Cl5A C72A H72A 110.0 .
Cl5A C72A H72B 110.0 .
Cl4A C72A Cl5A 108.6(7) .
Cl4A C72A H72A 110.0 .
Cl4A C72A H72B 110.0 .
H72A C72A H72B 108.3 .
C59B As1B P4B 94.1(7) .
C65B As1B C59B 98.5(5) .
C65B As1B P4B 102.7(5) .
C60B C59B As1B 124.0(8) .
C64B C59B As1B 117.7(7) .
C64B C59B C60B 118.2(8) .
C59B C60B H60B 120.0 .
C61B C60B C59B 119.9(9) .
C61B C60B H60B 120.0 .
C60B C61B H61B 119.6 .
C62B C61B C60B 120.9(10) .
C62B C61B H61B 119.6 .
C61B C62B H62B 121.0 .
C61B C62B C63B 118.0(9) .
C63B C62B H62B 121.0 .
C62B C63B H63B 119.1 .
C64B C63B C62B 121.8(9) .
C64B C63B H63B 119.1 .
C59B C64B H64B 119.9 .
C63B C64B C59B 120.1(9) .
C63B C64B H64B 119.9 .
C66B C65B As1B 123.5(8) .
C70B C65B As1B 119.2(8) .
C70B C65B C66B 117.2(9) .
C65B C66B H66B 119.7 .
C67B C66B C65B 120.5(11) .
C67B C66B H66B 119.7 .
C66B C67B H67B 120.6 .
C68B C67B C66B 118.8(13) .
C68B C67B H67B 120.6 .
C67B C68B H68B 119.6 .
C67B C68B C69B 120.9(11) .
C69B C68B H68B 119.6 .
C68B C69B H69B 120.7 .
C70B C69B C68B 118.7(11) .
C70B C69B H69B 120.7 .
C65B C70B C69B 119.6(11) .
C65B C70B H70B 120.2 .
C69B C70B H70B 120.2 .
Cl5C C72C H72C 110.1 .
Cl5C C72C H72D 110.1 .
Cl4C C72C Cl5C 107.9(13) .
Cl4C C72C H72C 110.1 .
Cl4C C72C H72D 110.1 .
H72C C72C H72D 108.4 .
Cl5B C72B H72E 108.8 .
Cl5B C72B H72F 108.8 .
Cl4B C72B Cl5B 113.8(13) .
Cl4B C72B H72E 108.8 .
Cl4B C72B H72F 108.8 .
H72E C72B H72F 107.7 .
Cl7B C73B H73C 110.3 .
Cl7B C73B H73D 110.3 .
Cl6B C73B Cl7B 107.1(12) .
Cl6B C73B H73C 110.3 .
Cl6B C73B H73D 110.3 .
H73C C73B H73D 108.5 .
C73C Cl7C Cl6C 114(2) 3_556
C73C Cl6C Cl7C 69(2) 3_556
Cl7C C73C H73E 110.0 .
Cl7C C73C H73F 110.0 .
Cl6C C73C Cl7C 108.7(13) .
Cl6C C73C H73E 110.0 .
Cl6C C73C H73F 110.0 .
H73E C73C H73F 108.3 .
P2 P4B P6 103.44(19) .
P2 P4B As1B 102.0(2) .
P6 P4B As1B 105.3(2) .
C48 C53B H53B 107.0 .
C54B C53B C48 106.0(8) .
C54B C53B H53B 107.0 .
C54B C53B C55B 111.6(10) .
C55B C53B C48 117.8(8) .
C55B C53B H53B 107.0 .
C53B C54B H54A 109.5 .
C53B C54B H54B 109.5 .
C53B C54B H54C 109.5 .
H54A C54B H54B 109.5 .
H54A C54B H54C 109.5 .
H54B C54B H54C 109.5 .
C53B C55B H55A 109.5 .
C53B C55B H55B 109.5 .
C53B C55B H55C 109.5 .
H55A C55B H55B 109.5 .
H55A C55B H55C 109.5 .
H55B C55B H55C 109.5 .
C52 C56B H56B 108.0 .
C52 C56B C57B 119.9(7) .
C57B C56B H56B 108.0 .
C58B C56B C52 102.4(8) .
C58B C56B H56B 108.0 .
C58B C56B C57B 110.1(7) .
C56B C57B H57D 109.5 .
C56B C57B H57E 109.5 .
C56B C57B H57F 109.5 .
H57D C57B H57E 109.5 .
H57D C57B H57F 109.5 .
H57E C57B H57F 109.5 .
C56B C58B H58D 109.5 .
C56B C58B H58E 109.5 .
C56B C58B H58F 109.5 .
H58D C58B H58E 109.5 .
H58D C58B H58F 109.5 .
H58E C58B H58F 109.5 .

loop_
_geom_bond_atom_site_label_1
_geom_bond_atom_site_label_2
_geom_bond_distance
_geom_bond_site_symmetry_2
As1A C59A 1.969(5) .
As1A C65A 1.977(5) .
As1A P4A 2.3554(11) .
C59A C60A 1.389(8) .
C59A C64A 1.395(9) .
C60A H60A 0.9300 .
C60A C61A 1.388(9) .
C61A H61A 0.9300 .
C61A C62A 1.375(8) .
C62A H62A 0.9300 .
C62A C63A 1.393(11) .
C63A H63A 0.9300 .
C63A C64A 1.366(10) .
C64A H64A 0.9300 .
C65A C66A 1.393(6) .
C65A C70A 1.379(8) .
C66A H66A 0.9300 .
C66A C67A 1.371(9) .
C67A H67A 0.9300 .
C67A C68A 1.344(13) .
C68A H68A 0.9300 .
C68A C69A 1.384(13) .
C69A H69A 0.9300 .
C69A C70A 1.374(11) .
C70A H70A 0.9300 .
Ga1 P1 2.3679(10) .
Ga1 P6 2.3928(9) .
Ga1 N1 1.981(3) .
Ga1 N2 1.969(3) .
Ga2 Cl1 2.2168(8) .
Ga2 P5 2.3486(8) .
Ga2 N3 1.960(2) .
Ga2 N4 1.963(3) .
P1 P2 2.2034(12) .
P1 P3 2.2058(11) .
P2 P3 2.1952(12) .
P2 P4A 2.2463(14) .
P2 P4B 2.117(6) .
P3 P5 2.2398(11) .
P4A P6 2.1669(13) .
P5 P6 2.1928(11) .
P6 P4B 2.324(6) .
N1 C1 1.334(5) .
N1 C6 1.455(5) .
N2 C3 1.336(4) .
N2 C18 1.445(4) .
N3 C30 1.325(4) .
N3 C35 1.445(4) .
N4 C32 1.345(4) .
N4 C47 1.447(4) .
C1 C2 1.381(6) .
C1 C4 1.519(5) .
C2 H2 0.9300 .
C2 C3 1.395(5) .
C3 C5 1.510(5) .
C4 H4A 0.9600 .
C4 H4B 0.9600 .
C4 H4C 0.9600 .
C5 H5A 0.9600 .
C5 H5B 0.9600 .
C5 H5C 0.9600 .
C6 C7 1.406(6) .
C6 C11 1.405(6) .
C7 C8 1.399(5) .
C7 C12 1.520(6) .
C8 H8 0.9300 .
C8 C9 1.386(7) .
C9 H9 0.9300 .
C9 C10 1.380(7) .
C10 H10 0.9300 .
C10 C11 1.402(6) .
C11 C15 1.510(6) .
C12 H12 0.9800 .
C12 C13 1.523(7) .
C12 C14 1.540(6) .
C13 H13A 0.9600 .
C13 H13B 0.9600 .
C13 H13C 0.9600 .
C14 H14A 0.9600 .
C14 H14B 0.9600 .
C14 H14C 0.9600 .
C15 H15 0.9800 .
C15 C16 1.507(6) .
C15 C17 1.530(8) .
C16 H16A 0.9600 .
C16 H16B 0.9600 .
C16 H16C 0.9600 .
C17 H17A 0.9600 .
C17 H17B 0.9600 .
C17 H17C 0.9600 .
C18 C19 1.409(5) .
C18 C23 1.409(5) .
C19 C20 1.393(4) .
C19 C24 1.518(5) .
C20 H20 0.9300 .
C20 C21 1.381(5) .
C21 H21 0.9300 .
C21 C22 1.382(5) .
C22 H22 0.9300 .
C22 C23 1.391(5) .
C23 C27 1.519(5) .
C24 H24 0.9800 .
C24 C25 1.518(5) .
C24 C26 1.529(6) .
C25 H25A 0.9600 .
C25 H25B 0.9600 .
C25 H25C 0.9600 .
C26 H26A 0.9600 .
C26 H26B 0.9600 .
C26 H26C 0.9600 .
C27 H27 0.9800 .
C27 C28 1.532(6) .
C27 C29 1.529(6) .
C28 H28A 0.9600 .
C28 H28B 0.9600 .
C28 H28C 0.9600 .
C29 H29A 0.9600 .
C29 H29B 0.9600 .
C29 H29C 0.9600 .
C30 C31 1.404(4) .
C30 C33 1.514(4) .
C31 H31 0.9300 .
C31 C32 1.396(5) .
C32 C34 1.512(4) .
C33 H33A 0.9600 .
C33 H33B 0.9600 .
C33 H33C 0.9600 .
C34 H34A 0.9600 .
C34 H34B 0.9600 .
C34 H34C 0.9600 .
C35 C36 1.399(5) .
C35 C40 1.407(5) .
C36 C37 1.398(5) .
C36 C41 1.519(5) .
C37 H37 0.9300 .
C37 C38 1.377(6) .
C38 H38 0.9300 .
C38 C39 1.388(6) .
C39 H39 0.9300 .
C39 C40 1.393(5) .
C40 C44 1.519(5) .
C41 H41 0.9800 .
C41 C42 1.529(5) .
C41 C43 1.531(5) .
C42 H42A 0.9600 .
C42 H42B 0.9600 .
C42 H42C 0.9600 .
C43 H43A 0.9600 .
C43 H43B 0.9600 .
C43 H43C 0.9600 .
C44 H44 0.9800 .
C44 C45 1.525(5) .
C44 C46 1.518(5) .
C45 H45A 0.9600 .
C45 H45B 0.9600 .
C45 H45C 0.9600 .
C46 H46A 0.9600 .
C46 H46B 0.9600 .
C46 H46C 0.9600 .
C47 C48 1.399(5) .
C47 C52 1.383(5) .
C48 C49 1.389(5) .
C48 C53A 1.491(14) .
C48 C53B 1.591(13) .
C49 H49 0.9300 .
C49 C50 1.367(6) .
C50 H50 0.9300 .
C50 C51 1.371(6) .
C51 H51 0.9300 .
C51 C52 1.399(5) .
C52 C56A 1.601(9) .
C52 C56B 1.526(9) .
C53A H53A 0.9800 .
C53A C54A 1.523(15) .
C53A C55A 1.532(13) .
C54A H54D 0.9600 .
C54A H54E 0.9600 .
C54A H54F 0.9600 .
C55A H55D 0.9600 .
C55A H55E 0.9600 .
C55A H55F 0.9600 .
C56A H56A 0.9800 .
C56A C57A 1.524(10) .
C56A C58A 1.525(11) .
C57A H57A 0.9600 .
C57A H57B 0.9600 .
C57A H57C 0.9600 .
C58A H58A 0.9600 .
C58A H58B 0.9600 .
C58A H58C 0.9600 .
Cl7A C73A 1.825(11) .
Cl6A C73A 1.751(11) .
C73A H73A 0.9700 .
C73A H73B 0.9700 .
Cl2 C71 1.741(7) .
Cl3 C71 1.711(8) .
C71 H71A 0.9700 .
C71 H71B 0.9700 .
Cl5A C72A 1.821(13) .
Cl4A C72A 1.793(13) .
C72A H72A 0.9700 .
C72A H72B 0.9700 .
As1B C59B 1.963(8) .
As1B C65B 1.963(8) .
As1B P4B 2.347(5) .
C59B C60B 1.402(11) .
C59B C64B 1.390(12) .
C60B H60B 0.9300 .
C60B C61B 1.382(12) .
C61B H61B 0.9300 .
C61B C62B 1.376(12) .
C62B H62B 0.9300 .
C62B C63B 1.393(14) .
C63B H63B 0.9300 .
C63B C64B 1.367(13) .
C64B H64B 0.9300 .
C65B C66B 1.402(10) .
C65B C70B 1.379(11) .
C66B H66B 0.9300 .
C66B C67B 1.372(13) .
C67B H67B 0.9300 .
C67B C68B 1.345(16) .
C68B H68B 0.9300 .
C68B C69B 1.386(16) .
C69B H69B 0.9300 .
C69B C70B 1.380(14) .
C70B H70B 0.9300 .
Cl5C C72C 1.817(17) .
Cl4C C72C 1.757(17) .
C72C H72C 0.9700 .
C72C H72D 0.9700 .
Cl5B C72B 1.800(17) .
Cl4B C72B 1.758(17) .
C72B H72E 0.9700 .
C72B H72F 0.9700 .
Cl7B C73B 1.811(17) .
Cl6B C73B 1.780(17) .
C73B H73C 0.9700 .
C73B H73D 0.9700 .
Cl7C Cl6C 2.38(3) 3_556
Cl7C C73C 1.801(17) .
Cl6C Cl7C 2.38(3) 3_556
Cl6C C73C 1.759(17) .
C73C H73E 0.9700 .
C73C H73F 0.9700 .
C53B H53B 0.9800 .
C53B C54B 1.518(17) .
C53B C55B 1.522(11) .
C54B H54A 0.9600 .
C54B H54B 0.9600 .
C54B H54C 0.9600 .
C55B H55A 0.9600 .
C55B H55B 0.9600 .
C55B H55C 0.9600 .
C56B H56B 0.9800 .
C56B C57B 1.526(13) .
C56B C58B 1.513(14) .
C57B H57D 0.9600 .
C57B H57E 0.9600 .
C57B H57F 0.9600 .
C58B H58D 0.9600 .
C58B H58E 0.9600 .
C58B H58F 0.9600 .

loop_
_geom_torsion_atom_site_label_1
_geom_torsion_atom_site_label_2
_geom_torsion_atom_site_label_3
_geom_torsion_atom_site_label_4
_geom_torsion
_geom_torsion_site_symmetry_1
As1A C59A C60A C61A 175.7(4) .
As1A C59A C64A C63A -177.8(5) .
As1A C65A C66A C67A 175.7(5) .
As1A C65A C70A C69A -173.9(9) .
C59A C60A C61A C62A 3.6(9) .
C60A C59A C64A C63A 0.9(9) .
C60A C61A C62A C63A -2.3(9) .
C61A C62A C63A C64A 0.2(9) .
C62A C63A C64A C59A 0.5(10) .
C64A C59A C60A C61A -2.9(9) .
C65A C66A C67A C68A -3.1(14) .
C66A C65A C70A C69A 2.4(14) .
C66A C67A C68A C69A 4(2) .
C67A C68A C69A C70A -2(3) .
C68A C69A C70A C65A -1(2) .
C70A C65A C66A C67A -0.3(10) .
Ga1 N1 C1 C2 -8.3(6) .
Ga1 N1 C1 C4 176.7(4) .
Ga1 N1 C6 C7 -93.6(3) .
Ga1 N1 C6 C11 90.1(4) .
Ga1 N2 C3 C2 5.5(5) .
Ga1 N2 C3 C5 -177.6(3) .
Ga1 N2 C18 C19 99.2(3) .
Ga1 N2 C18 C23 -87.2(3) .
Ga2 N3 C30 C31 16.3(4) .
Ga2 N3 C30 C33 -164.9(3) .
Ga2 N3 C35 C36 91.9(3) .
Ga2 N3 C35 C40 -89.3(3) .
Ga2 N4 C32 C31 -11.6(4) .
Ga2 N4 C32 C34 171.3(3) .
Ga2 N4 C47 C48 -83.9(3) .
Ga2 N4 C47 C52 97.3(4) .
N1 C1 C2 C3 -13.7(8) .
N1 C6 C7 C8 -175.7(3) .
N1 C6 C7 C12 2.6(5) .
N1 C6 C11 C10 176.0(3) .
N1 C6 C11 C15 -2.0(5) .
N2 C18 C19 C20 168.9(3) .
N2 C18 C19 C24 -9.3(5) .
N2 C18 C23 C22 -168.9(3) .
N2 C18 C23 C27 9.8(5) .
N3 C30 C31 C32 13.9(6) .
N3 C35 C36 C37 179.4(3) .
N3 C35 C36 C41 -0.1(5) .
N3 C35 C40 C39 -178.7(3) .
N3 C35 C40 C44 -2.2(4) .
N4 C47 C48 C49 -178.8(3) .
N4 C47 C48 C53A 10.3(8) .
N4 C47 C48 C53B -12.3(7) .
N4 C47 C52 C51 179.1(4) .
N4 C47 C52 C56A 13.4(6) .
N4 C47 C52 C56B -22.3(8) .
C1 N1 C6 C7 87.8(5) .
C1 N1 C6 C11 -88.6(4) .
C1 C2 C3 N2 15.3(7) .
C1 C2 C3 C5 -161.8(5) .
C3 N2 C18 C19 -81.9(4) .
C3 N2 C18 C23 91.7(4) .
C4 C1 C2 C3 161.6(5) .
C6 N1 C1 C2 170.4(4) .
C6 N1 C1 C4 -4.6(6) .
C6 C7 C8 C9 -0.1(6) .
C6 C7 C12 C13 127.5(4) .
C6 C7 C12 C14 -110.3(5) .
C6 C11 C15 C16 -119.5(4) .
C6 C11 C15 C17 118.0(6) .
C7 C6 C11 C10 -0.3(5) .
C7 C6 C11 C15 -178.3(3) .
C7 C8 C9 C10 -0.6(7) .
C8 C7 C12 C13 -54.2(5) .
C8 C7 C12 C14 67.9(5) .
C8 C9 C10 C11 0.8(7) .
C9 C10 C11 C6 -0.4(6) .
C9 C10 C11 C15 177.7(4) .
C10 C11 C15 C16 62.6(5) .
C10 C11 C15 C17 -59.9(6) .
C11 C6 C7 C8 0.6(5) .
C11 C6 C7 C12 178.8(3) .
C12 C7 C8 C9 -178.5(4) .
C18 N2 C3 C2 -173.5(4) .
C18 N2 C3 C5 3.5(5) .
C18 C19 C20 C21 0.7(5) .
C18 C19 C24 C25 -120.5(3) .
C18 C19 C24 C26 116.7(4) .
C18 C23 C27 C28 137.7(4) .
C18 C23 C27 C29 -97.1(4) .
C19 C18 C23 C22 4.5(5) .
C19 C18 C23 C27 -176.9(3) .
C19 C20 C21 C22 2.7(5) .
C20 C19 C24 C25 61.3(4) .
C20 C19 C24 C26 -61.5(4) .
C20 C21 C22 C23 -2.6(6) .
C21 C22 C23 C18 -0.9(5) .
C21 C22 C23 C27 -179.6(3) .
C22 C23 C27 C28 -43.8(5) .
C22 C23 C27 C29 81.4(4) .
C23 C18 C19 C20 -4.4(5) .
C23 C18 C19 C24 177.4(3) .
C24 C19 C20 C21 179.0(3) .
C30 N3 C35 C36 -83.8(4) .
C30 N3 C35 C40 95.0(4) .
C30 C31 C32 N4 -16.6(6) .
C30 C31 C32 C34 160.6(4) .
C32 N4 C47 C48 91.8(4) .
C32 N4 C47 C52 -87.0(4) .
C33 C30 C31 C32 -165.0(4) .
C35 N3 C30 C31 -168.0(3) .
C35 N3 C30 C33 10.9(5) .
C35 C36 C37 C38 -1.1(5) .
C35 C36 C41 C42 -113.3(4) .
C35 C36 C41 C43 123.9(4) .
C35 C40 C44 C45 145.3(3) .
C35 C40 C44 C46 -88.9(4) .
C36 C35 C40 C39 0.1(5) .
C36 C35 C40 C44 176.5(3) .
C36 C37 C38 C39 0.8(6) .
C37 C36 C41 C42 67.2(4) .
C37 C36 C41 C43 -55.6(4) .
C37 C38 C39 C40 0.0(6) .
C38 C39 C40 C35 -0.4(5) .
C38 C39 C40 C44 -176.9(3) .
C39 C40 C44 C45 -38.3(5) .
C39 C40 C44 C46 87.5(4) .
C40 C35 C36 C37 0.7(5) .
C40 C35 C36 C41 -178.8(3) .
C41 C36 C37 C38 178.4(4) .
C47 N4 C32 C31 172.4(3) .
C47 N4 C32 C34 -4.7(5) .
C47 C48 C49 C50 0.0(6) .
C47 C48 C53A C54A 151.2(9) .
C47 C48 C53A C55A -89.9(8) .
C47 C48 C53B C54B 129.4(7) .
C47 C48 C53B C55B -104.9(10) .
C47 C52 C56A C57A -125.5(6) .
C47 C52 C56A C58A 112.7(6) .
C47 C52 C56B C57B -142.9(6) .
C47 C52 C56B C58B 94.9(7) .
C48 C47 C52 C51 0.3(6) .
C48 C47 C52 C56A -165.4(5) .
C48 C47 C52 C56B 158.9(6) .
C48 C49 C50 C51 -0.4(6) .
C49 C48 C53A C54A -19.7(15) .
C49 C48 C53A C55A 99.2(10) .
C49 C48 C53B C54B -64.5(10) .
C49 C48 C53B C55B 61.2(13) .
C49 C50 C51 C52 0.7(7) .
C50 C51 C52 C47 -0.7(7) .
C50 C51 C52 C56A 164.9(5) .
C50 C51 C52 C56B -161.5(6) .
C51 C52 C56A C57A 69.1(8) .
C51 C52 C56A C58A -52.8(8) .
C51 C52 C56B C57B 16.6(10) .
C51 C52 C56B C58B -105.6(7) .
C52 C47 C48 C49 0.0(6) .
C52 C47 C48 C53A -170.9(8) .
C52 C47 C48 C53B 166.5(6) .
C53A C48 C49 C50 171.4(7) .
As1B C59B C60B C61B -173(3) .
As1B C59B C64B C63B 177(3) .
As1B C65B C66B C67B -165(3) .
As1B C65B C70B C69B 164(3) .
C59B C60B C61B C62B -11(6) .
C60B C59B C64B C63B -7(5) .
C60B C61B C62B C63B 5(6) .
C61B C62B C63B C64B 0(6) .
C62B C63B C64B C59B 1(6) .
C64B C59B C60B C61B 12(5) .
C65B C66B C67B C68B -16(7) .
C66B C65B C70B C69B -19(5) .
C66B C67B C68B C69B 14(7) .
C67B C68B C69B C70B -15(6) .
C68B C69B C70B C65B 18(6) .
C70B C65B C66B C67B 19(5) .
Cl7C Cl6C C73C Cl7C -71(3) 3_556
Cl6C Cl7C C73C Cl6C 106(3) 3_556
C53B C48 C49 C50 -166.4(7) .

loop_
_exptl_oxdiff_crystal_face_indexfrac_h
_exptl_oxdiff_crystal_face_indexfrac_k
_exptl_oxdiff_crystal_face_indexfrac_l
_exptl_oxdiff_crystal_face_x
_exptl_oxdiff_crystal_face_y
_exptl_oxdiff_crystal_face_z
-0.0001 0.0000 0.9999 -0.0039 0.0293 0.0391
0.0001 -0.0000 -0.9999 0.0039 -0.0293 -0.0391
0.9999 1.0000 -0.0015 0.1236 0.0614 -0.0256
-0.9999 -1.0000 0.0015 -0.1236 -0.0614 0.0256
-4.9977 9.9982 3.0056 -0.4691 0.7459 -0.4615
4.9977 -9.9982 -3.0056 0.4691 -0.7459 0.4615
-0.0013 -11.9986 -2.9983 -0.1169 -0.8598 0.4483
-1.9964 8.9986 -13.9968 -0.0750 0.1739 -1.0139
1.9964 -8.9986 13.9968 0.0750 -0.1739 1.0139
